data_2300129
loop_
_publ_author_name
'Fortes, A. D.'
'Wood, I. G.'
'Vo\<cadlo, L.'
'Brand, H. E. A.'
'Knight, K. S.'

_publ_section_title
;
 Crystal structures and thermal expansion of \a-MgSO~4~ and \b-MgSO~4~
 from 4.2 to 300K by neutron powder diffraction
;
_journal_coeditor_code DB5013
_journal_issue 4
_journal_name_full 'Journal of Applied Crystallography'
_journal_page_first 761
_journal_page_last 770
_journal_paper_doi 10.1107/S0021889807029937
_journal_volume 40
_journal_year 2007
_chemical_compound_source 'Formed by reacting MgO with H2SO4 in excess then drying for 24 hr at 400C.'
_chemical_formula_moiety 'SO4 2-, MgO6 2+'
_chemical_formula_structural MgSO4
_chemical_formula_sum 'Mg O4 S'
_chemical_formula_weight 120.37
_chemical_melting_point 1200
_chemical_name_common 'magnesium sulfate'
_chemical_name_systematic 'alpha-magnesium sulfate'
_space_group_IT_number 63
_symmetry_cell_setting orthorhombic
_symmetry_space_group_name_Hall '-C 2c 2'
_symmetry_space_group_name_H-M 'C m c m'
_cell_angle_alpha 90.0
_cell_angle_beta 90.0
_cell_angle_gamma 90.0
_cell_formula_units_Z 4
_cell_length_a 5.168629(33)
_cell_length_b 7.86781(5)
_cell_length_c 6.46674(5)
_cell_measurement_temperature 4
_cell_volume 262.975(3)
_pd_block_id 2006-08-30T22:37|ALPHAMGSO4BEST4KFIT_phase1|Dominic_Fortes||
_pd_phase_name 'alpha-MgSO4 4.2 K'
_cod_data_source_file db5013.cif
_cod_data_source_block ALPHAMGSO4BEST4KFIT_phase_1
_cod_depositor_comments
;
The following automatic conversions were performed:
'_geom_bond_publ_flag' value 'N' changed to 'n' according to
'/home/saulius/struct/CIF-dictionaries/cif_core.dic' dictionary named
'cif_core.dic' version 2.4.1 from 2010-06-29 (29
times).

'_geom_angle_publ_flag' value 'N' changed to 'n' according to
'/home/saulius/struct/CIF-dictionaries/cif_core.dic' dictionary named
'cif_core.dic' version 2.4.1 from 2010-06-29 (25 times).

Automatic conversion script
Id: cif_fix_enum 1527 2010-12-29 10:47:43Z saulius 

The following automatic conversions were performed:

'_geom_bond_publ_flag' value 'N' changed to 'n' according to
/home/saulius/struct/CIF-dictionaries/cif_core.dic dictionary named
'cif_core.dic' version 2.4.1 from 2010-06-29 (29
times).

'_geom_angle_publ_flag' value 'N' changed to 'n' according
to /home/saulius/struct/CIF-dictionaries/cif_core.dic dictionary
named 'cif_core.dic' version 2.4.1 from 2010-06-29 (25 times).

Automatic conversion script
Id: cif_fix_values 1715 2011-07-08 13:25:40Z adriana 
;
_cod_original_cell_volume 262.9750(20)
_cod_database_code 2300129

loop_
_symmetry_equiv_pos_site_id
_symmetry_equiv_pos_as_xyz
1 +x,+y,+z
2 -x,+y,+z
3 +x,-y,+z+1/2
4 -x,-y,+z+1/2
-1 -x,-y,-z
-2 +x,-y,-z
-3 -x,+y,-z+1/2
-4 +x,+y,-z+1/2
101 +x+1/2,+y+1/2,+z
102 -x+1/2,+y+1/2,+z
103 +x+1/2,-y+1/2,+z+1/2
104 -x+1/2,-y+1/2,+z+1/2
-101 -x+1/2,-y+1/2,-z
-102 +x+1/2,-y+1/2,-z
-103 -x+1/2,+y+1/2,-z+1/2
-104 +x+1/2,+y+1/2,-z+1/2

loop_
_atom_site_type_symbol
_atom_site_label
_atom_site_fract_x
_atom_site_fract_y
_atom_site_fract_z
_atom_site_occupancy
_atom_site_thermal_displace_type
_atom_site_U_iso_or_equiv
_atom_site_symmetry_multiplicity
Mg Mg1 0.0 0.0 0.0 1.0 Uiso 0.00844(28) 4
S S 0.0 0.35104(21) 0.25 1.0 Uiso 0.0079(4) 4
O O1 0.0 0.24966(8) 0.06264(9) 1.0 Uiso 0.00822(18) 8
O O2 0.23393(14) 0.46246(7) 0.25 1.0 Uiso 0.00833(19) 8

loop_
_atom_type_symbol
_atom_type_number_in_cell
Mg 4.0
S 4.0
O 16.0

loop_
_geom_angle_atom_site_label_1
_geom_angle_atom_site_label_2
_geom_angle_atom_site_label_3
_geom_angle
_geom_angle_site_symmetry_1
_geom_angle_site_symmetry_2
_geom_angle_site_symmetry_3
_geom_angle_publ_flag
O1 Mg1 O1 180.0 1_555 . -1_555 n
O1 Mg1 O2 89.005(19) 1_555 . 101_445 n
O1 Mg1 O2 89.005(19) 1_555 . 102_545 n
O1 Mg1 O2 90.995(19) 1_555 . 103_454 n
O1 Mg1 O2 90.995(19) 1_555 . 104_554 n
O1 Mg1 O2 90.995(19) -1_555 . 101_445 n
O1 Mg1 O2 90.995(19) -1_555 . 102_545 n
O1 Mg1 O2 89.005(19) -1_555 . 103_454 n
O1 Mg1 O2 89.005(19) -1_555 . 104_554 n
O2 Mg1 O2 79.843(29) 101_445 . 102_545 n
O2 Mg1 O2 100.157(29) 101_445 . 103_454 n
O2 Mg1 O2 180.0 101_445 . 104_554 n
O2 Mg1 O2 180.0 102_545 . 103_454 n
O2 Mg1 O2 100.157(29) 102_545 . 104_554 n
O2 Mg1 O2 79.843(29) 103_454 . 104_554 n
O1 S O1 113.28(11) 1_555 . -3_446 n
O1 S O2 108.830(16) 1_555 . 1_555 n
O1 S O2 108.830(16) 1_555 . 2_555 n
O1 S O2 108.830(16) -3_446 . 1_555 n
O1 S O2 108.830(16) -3_446 . 2_555 n
O2 S O2 108.12(12) 1_555 . 2_555 n
Mg1 O1 S 135.01(6) 1_555 . 1_555 n
Mg1 O2 Mg1 97.952(28) 101_555 . 103_555 n
Mg1 O2 S 126.903(22) 101_555 . 1_555 n
Mg1 O2 S 126.903(22) 103_555 . 1_555 n

loop_
_geom_bond_atom_site_label_1
_geom_bond_atom_site_label_2
_geom_bond_distance
_geom_bond_site_symmetry_1
_geom_bond_site_symmetry_2
_geom_bond_publ_flag
Mg1 Mg1 3.233370(30) . 3_554 n
Mg1 Mg1 3.233370(30) . 3_555 n
Mg1 S 3.2003(14) . 1_555 n
Mg1 S 3.2003(14) . 3_554 n
Mg1 S 3.2659(6) . 101_445 n
Mg1 S 3.2659(6) . 101_545 n
Mg1 S 3.2659(6) . 103_454 n
Mg1 S 3.2659(6) . 103_554 n
Mg1 O1 2.0056(6) . 1_555 n
Mg1 O1 2.0056(6) . -1_555 n
Mg1 O2 2.1429(4) . 101_445 n
Mg1 O2 2.1429(4) . 102_545 n
Mg1 O2 2.1429(4) . 103_454 n
Mg1 O2 2.1429(4) . 104_554 n
S Mg1 3.2003(14) . 1_555 n
S Mg1 3.2003(14) . 3_555 n
S Mg1 3.2659(6) . 101_455 n
S Mg1 3.2659(6) . 101_555 n
S Mg1 3.2659(6) . 103_455 n
S Mg1 3.2659(6) . 103_555 n
S O1 1.4506(10) . 1_555 n
S O1 1.4506(10) . -3_555 n
S O2 1.4935(11) . 1_555 n
S O2 1.4935(11) . 2_555 n
O1 Mg1 2.0056(6) . 1_555 n
O1 S 1.4506(10) . 1_555 n
O2 Mg1 2.1429(4) . 101_555 n
O2 Mg1 2.1429(4) . 103_555 n
O2 S 1.4935(11) . 1_555 n

loop_
_pd_block_diffractogram_id
2006-08-30T22:37|ALPHAMGSO4BEST4KFIT_H_01|Dominic_Fortes|HRPD
2006-08-30T22:37|ALPHAMGSO4BEST4KFIT_H_02|Dominic_Fortes|HRPD
